data_2238648
loop_
_publ_author_name
'Clegg, Oliver R.'
'Harding, Lindsay P.'
'Miller, John W.'
'Rice, Craig R.'

_publ_section_title
;
 Tricarbonylchlorido(6',7'-dihydro-5'<i>H</i>-spiro[cyclopentane-1,6'-dipyrido[3,2-<i>d</i>:2',3'-<i>f</i>][1,3]diazepine]-\k^2^<i>N</i>^1^,<i>N</i>^11^)rhenium(I)
;
_journal_coeditor_code LH5644
_journal_issue 10
_journal_name_full 'Acta Crystallographica Section E'
_journal_page_first m526
_journal_paper_doi 10.1107/S1600536813023076
_journal_volume 69
_journal_year 2013
_chemical_formula_iupac '[Re Cl (C15 H16 N4) (C O)3]'
_chemical_formula_moiety 'C18 H16 Cl N4 O3 Re'
_chemical_formula_sum 'C18 H16 Cl N4 O3 Re'
_chemical_formula_weight 558.00
_chemical_name_systematic
Tricarbonylchlorido(6',7'-dihydro-5'<i>H</i>-spiro[cyclopentane-1,6'-dipyrido[3,2-<i>d</i>:2',3'-<i>f</i>][1,3]diazepine]-\k^2^<i>N</i>^1^,<i>N</i>^11^)rhenium(I)
_space_group_crystal_system orthorhombic
_space_group_IT_number 61
_space_group_name_Hall '-P 2ac 2ab'
_space_group_name_H-M_alt 'P b c a'
_symmetry_space_group_name_Hall '-P 2ac 2ab'
_symmetry_space_group_name_H-M 'P b c a'
_atom_sites_solution_hydrogens geom
_atom_sites_solution_primary direct
_atom_sites_solution_secondary difmap
_cell_angle_alpha 90
_cell_angle_beta 90
_cell_angle_gamma 90
_cell_formula_units_Z 8
_cell_length_a 12.1162(5)
_cell_length_b 11.9638(5)
_cell_length_c 24.9181(9)
_cell_measurement_reflns_used 9921
_cell_measurement_temperature 150.(2)
_cell_measurement_theta_max 39.3170
_cell_measurement_theta_min 2.8980
_cell_volume 3612.0(2)
_computing_cell_refinement 'SAINT (Bruker, 2009)'
_computing_data_collection 'APEX2 (Bruker, 2009)'
_computing_data_reduction 'SAINT (Bruker, 2009)'
_computing_molecular_graphics 'OLEX2 (Dolomanov <i>et al.</i>, 2009)'
_computing_publication_material 'OLEX2 (Dolomanov <i>et al.</i>, 2009)'
_computing_structure_refinement 'SHELXL97 (Sheldrick, 2008)'
_computing_structure_solution 'SHELXS97 (Sheldrick, 2008)'
_diffrn_ambient_temperature 150(2)
_diffrn_detector_area_resol_mean 8.3333
_diffrn_measured_fraction_theta_full 0.998
_diffrn_measured_fraction_theta_max 0.998
_diffrn_measurement_device_type 'Bruker APEXII CCD'
_diffrn_measurement_method '\f and \w scans'
_diffrn_radiation_monochromator graphite
_diffrn_radiation_type MoK\a
_diffrn_radiation_wavelength 0.71073
_diffrn_reflns_av_R_equivalents 0.0525
_diffrn_reflns_av_sigmaI/netI 0.0521
_diffrn_reflns_limit_h_max 20
_diffrn_reflns_limit_h_min -21
_diffrn_reflns_limit_k_max 13
_diffrn_reflns_limit_k_min -21
_diffrn_reflns_limit_l_max 41
_diffrn_reflns_limit_l_min -44
_diffrn_reflns_number 45382
_diffrn_reflns_theta_full 39.39
_diffrn_reflns_theta_max 39.39
_diffrn_reflns_theta_min 2.34
_exptl_absorpt_coefficient_mu 6.904
_exptl_absorpt_correction_T_max 0.34
_exptl_absorpt_correction_T_min 0.16
_exptl_absorpt_correction_type multi-scan
_exptl_absorpt_process_details '(SADABS; Bruker, 2009)'
_exptl_crystal_colour yellow
_exptl_crystal_density_diffrn 2.052
_exptl_crystal_density_method 'not measured'
_exptl_crystal_description block
_exptl_crystal_F_000 2144
_exptl_crystal_size_max 0.500
_exptl_crystal_size_mid 0.500
_exptl_crystal_size_min 0.200
_refine_diff_density_max 2.276
_refine_diff_density_min -5.293
_refine_ls_extinction_method none
_refine_ls_goodness_of_fit_ref 1.041
_refine_ls_hydrogen_treatment constr
_refine_ls_matrix_type full
_refine_ls_number_parameters 244
_refine_ls_number_reflns 10757
_refine_ls_number_restraints 0
_refine_ls_restrained_S_all 1.041
_refine_ls_R_factor_all 0.0611
_refine_ls_R_factor_gt 0.0372
_refine_ls_shift/su_max 0.002
_refine_ls_shift/su_mean 0.000
_refine_ls_structure_factor_coef Fsqd
_refine_ls_weighting_details 'calc w=1/[\s^2^(Fo^2^)+(0.0093P)^2^+8.4209P] where P=(Fo^2^+2Fc^2^)/3'
_refine_ls_weighting_scheme calc
_refine_ls_wR_factor_gt 0.0676
_refine_ls_wR_factor_ref 0.0749
_reflns_number_gt 7941
_reflns_number_total 10757
_reflns_threshold_expression I>2\s(I)
_cod_data_source_file lh5644.cif
_cod_data_source_block I
_cod_database_code 2238648

loop_
_space_group_symop_operation_xyz
'x, y, z'
'-x+1/2, -y, z+1/2'
'-x, y+1/2, -z+1/2'
'x+1/2, -y+1/2, -z'
'-x, -y, -z'
'x-1/2, y, -z-1/2'
'x, -y-1/2, z-1/2'
'-x-1/2, y-1/2, z'

loop_
_atom_site_type_symbol
_atom_site_label
_atom_site_fract_x
_atom_site_fract_y
_atom_site_fract_z
_atom_site_U_iso_or_equiv
_atom_site_adp_type
_atom_site_calc_flag
_atom_site_refinement_flags
_atom_site_occupancy
Re Re1 0.454601(7) 0.268496(9) 0.14683(4) 0.01301(3) Uani d . 1
Cl Cl1 0.61326(5) 0.24039(6) 0.08383(3) 0.01986(12) Uani d . 1
N N1 0.39870(16) 0.38723(19) 0.08695(8) 0.0143(4) Uani d . 1
N N2 0.53943(17) 0.4231(2) 0.16399(9) 0.0156(4) Uani d . 1
N N3 0.4418(2) 0.6806(2) 0.04288(10) 0.0216(5) Uani d . 1
H H3A 0.4175 0.7169 0.0145 0.026 Uiso calc R 1
N N4 0.61142(17) 0.6801(2) 0.09197(9) 0.0170(4) Uani d . 1
H H4 0.6735 0.6957 0.0752 0.02 Uiso calc R 1
O O1 0.55829(19) 0.1241(2) 0.23572(10) 0.0301(5) Uani d . 1
O O2 0.3300(2) 0.0584(2) 0.10992(12) 0.0425(7) Uani d . 1
O O3 0.2621(2) 0.3006(3) 0.22352(12) 0.0467(7) Uani d . 1
C C1 0.3219(2) 0.3577(2) 0.05113(10) 0.0177(5) Uani d . 1
H H1 0.2898 0.2854 0.0533 0.021 Uiso calc R 1
C C2 0.2877(2) 0.4305(3) 0.01061(10) 0.0191(5) Uani d . 1
H H2 0.2351 0.4073 -0.0154 0.023 Uiso calc R 1
C C3 0.3314(2) 0.5352(3) 0.00911(10) 0.0182(5) Uani d . 1
H H3 0.3084 0.5854 -0.0182 0.022 Uiso calc R 1
C C4 0.41063(19) 0.5711(2) 0.04738(9) 0.0149(4) Uani d . 1
C C5 0.44682(18) 0.4917(2) 0.08588(9) 0.0131(4) Uani d . 1
C C6 0.53279(19) 0.5069(2) 0.12741(9) 0.0133(4) Uani d . 1
C C7 0.60801(19) 0.5965(2) 0.13002(10) 0.0153(4) Uani d . 1
C C8 0.6856(2) 0.5981(3) 0.17185(12) 0.0211(5) Uani d . 1
H H8 0.737 0.6578 0.1742 0.025 Uiso calc R 1
C C9 0.6876(2) 0.5138(3) 0.20945(12) 0.0242(6) Uani d . 1
H H9 0.7393 0.515 0.2381 0.029 Uiso calc R 1
C C10 0.6127(2) 0.4277(3) 0.20445(11) 0.0219(5) Uani d . 1
H H10 0.6129 0.3697 0.2305 0.026 Uiso calc R 1
C C11 0.5101(2) 0.7430(2) 0.07960(11) 0.0173(5) Uani d . 1
C C12 0.5445(3) 0.8552(3) 0.05556(13) 0.0249(6) Uani d . 1
H H12A 0.481 0.8927 0.0382 0.03 Uiso calc R 1
H H12B 0.604 0.8453 0.0287 0.03 Uiso calc R 1
C C13 0.5857(3) 0.9228(3) 0.10410(14) 0.0303(7) Uani d . 1
H H13A 0.5668 1.0029 0.1 0.036 Uiso calc R 1
H H13B 0.6667 0.9157 0.108 0.036 Uiso calc R 1
C C14 0.5256(3) 0.8717(3) 0.15337(13) 0.0319(7) Uani d . 1
H H14A 0.5796 0.84 0.179 0.038 Uiso calc R 1
H H14B 0.4815 0.9295 0.1721 0.038 Uiso calc R 1
C C15 0.4503(2) 0.7797(3) 0.13103(13) 0.0228(5) Uani d . 1
H H15A 0.3758 0.8091 0.1229 0.027 Uiso calc R 1
H H15B 0.4435 0.7168 0.1567 0.027 Uiso calc R 1
C C16 0.5196(2) 0.1764(3) 0.20172(11) 0.0189(5) Uani d . 1
C C17 0.3787(2) 0.1363(3) 0.12295(12) 0.0228(5) Uani d . 1
C C18 0.3353(2) 0.2923(3) 0.19437(12) 0.0238(6) Uani d . 1

loop_
_atom_site_aniso_label
_atom_site_aniso_U_11
_atom_site_aniso_U_22
_atom_site_aniso_U_33
_atom_site_aniso_U_12
_atom_site_aniso_U_13
_atom_site_aniso_U_23
Re1 0.01383(4) 0.01096(5) 0.01425(4) 0.00013(3) 0.00075(3) -0.00102(3)
Cl1 0.0199(2) 0.0217(3) 0.0180(2) 0.0056(2) 0.00425(19) 0.0036(2)
N1 0.0139(7) 0.0123(10) 0.0166(8) 0.0004(7) -0.0027(6) -0.0025(7)
N2 0.0174(8) 0.0125(10) 0.0170(8) 0.0000(7) -0.0035(7) 0.0010(7)
N3 0.0285(11) 0.0178(13) 0.0183(9) -0.0037(9) -0.0082(8) 0.0047(8)
N4 0.0163(8) 0.0146(11) 0.0202(9) -0.0006(7) 0.0012(7) 0.0025(8)
O1 0.0363(12) 0.0265(13) 0.0275(11) 0.0024(9) -0.0035(9) 0.0085(10)
O2 0.0472(15) 0.0211(14) 0.0590(18) -0.0087(11) -0.0202(13) -0.0053(12)
O3 0.0349(13) 0.058(2) 0.0469(16) 0.0043(13) 0.0198(12) -0.0117(15)
C1 0.0174(9) 0.0164(13) 0.0193(10) -0.0012(8) -0.0041(8) -0.0063(9)
C2 0.0177(10) 0.0242(15) 0.0156(10) 0.0013(9) -0.0036(8) -0.0039(9)
C3 0.0194(10) 0.0227(15) 0.0126(9) -0.0005(9) -0.0032(8) 0.0007(9)
C4 0.0163(9) 0.0160(13) 0.0125(9) -0.0004(8) -0.0002(7) -0.0004(8)
C5 0.0143(8) 0.0128(11) 0.0121(8) 0.0008(7) -0.0019(7) -0.0009(7)
C6 0.0166(9) 0.0100(11) 0.0132(9) -0.0001(7) -0.0015(7) -0.0010(7)
C7 0.0157(9) 0.0118(12) 0.0183(10) 0.0010(8) -0.0021(8) -0.0019(8)
C8 0.0201(10) 0.0182(14) 0.0250(12) -0.0054(9) -0.0067(9) -0.0023(10)
C9 0.0241(12) 0.0233(16) 0.0252(13) -0.0047(10) -0.0120(10) 0.0025(11)
C10 0.0249(12) 0.0205(15) 0.0205(11) -0.0004(10) -0.0085(9) 0.0022(10)
C11 0.0217(10) 0.0126(13) 0.0176(10) 0.0001(9) -0.0019(8) 0.0020(8)
C12 0.0297(13) 0.0180(15) 0.0271(13) -0.0026(11) -0.0042(11) 0.0073(11)
C13 0.0381(17) 0.0156(15) 0.0373(17) -0.0025(12) -0.0048(13) -0.0031(13)
C14 0.0504(19) 0.0193(16) 0.0259(15) 0.0032(14) -0.0048(13) -0.0067(12)
C15 0.0252(12) 0.0195(16) 0.0237(12) 0.0053(10) 0.0018(9) -0.0016(10)
C16 0.0207(10) 0.0160(14) 0.0200(11) -0.0019(9) 0.0019(8) -0.0006(9)
C17 0.0267(12) 0.0186(15) 0.0232(12) -0.0020(10) -0.0037(10) 0.0000(10)
C18 0.0208(11) 0.0261(17) 0.0245(12) 0.0018(10) 0.0032(9) -0.0062(11)

loop_
_atom_type_symbol
_atom_type_description
_atom_type_scat_dispersion_real
_atom_type_scat_dispersion_imag
_atom_type_scat_source
C C 0.0033 0.0016 'International Tables Vol C Tables 4.2.6.8 and 6.1.1.4'
H H 0.0000 0.0000 'International Tables Vol C Tables 4.2.6.8 and 6.1.1.4'
N N 0.0061 0.0033 'International Tables Vol C Tables 4.2.6.8 and 6.1.1.4'
O O 0.0106 0.0060 'International Tables Vol C Tables 4.2.6.8 and 6.1.1.4'
Cl Cl 0.1484 0.1585 'International Tables Vol C Tables 4.2.6.8 and 6.1.1.4'
Re Re -1.0185 7.2310 'International Tables Vol C Tables 4.2.6.8 and 6.1.1.4'

loop_
_geom_angle_atom_site_label_1
_geom_angle_atom_site_label_2
_geom_angle_atom_site_label_3
_geom_angle
C18 Re1 C17 87.23(13)
C18 Re1 C16 87.36(13)
C17 Re1 C16 86.85(12)
C18 Re1 N2 96.39(12)
C17 Re1 N2 173.32(11)
C16 Re1 N2 98.89(10)
C18 Re1 N1 95.38(11)
C17 Re1 N1 100.15(11)
C16 Re1 N1 172.58(10)
N2 Re1 N1 73.97(8)
C18 Re1 Cl1 179.06(11)
C17 Re1 Cl1 93.60(9)
C16 Re1 Cl1 93.12(8)
N2 Re1 Cl1 82.74(6)
N1 Re1 Cl1 84.05(6)
C1 N1 C5 121.4(2)
C1 N1 Re1 120.25(19)
C5 N1 Re1 118.36(15)
C10 N2 C6 120.8(2)
C10 N2 Re1 119.9(2)
C6 N2 Re1 118.13(16)
C4 N3 C11 127.0(2)
C4 N3 H3A 116.5
C11 N3 H3A 116.5
C7 N4 C11 119.3(2)
C7 N4 H4 120.3
C11 N4 H4 120.3
N1 C1 C2 121.6(3)
N1 C1 H1 119.2
C2 C1 H1 119.2
C3 C2 C1 118.6(2)
C3 C2 H2 120.7
C1 C2 H2 120.7
C2 C3 C4 121.6(2)
C2 C3 H3 119.2
C4 C3 H3 119.2
N3 C4 C5 127.7(2)
N3 C4 C3 114.9(2)
C5 C4 C3 117.4(2)
N1 C5 C4 119.3(2)
N1 C5 C6 113.3(2)
C4 C5 C6 127.5(2)
N2 C6 C7 119.5(2)
N2 C6 C5 114.9(2)
C7 C6 C5 125.5(2)
N4 C7 C8 118.7(2)
N4 C7 C6 122.7(2)
C8 C7 C6 118.6(2)
C9 C8 C7 120.5(3)
C9 C8 H8 119.8
C7 C8 H8 119.8
C8 C9 C10 118.3(2)
C8 C9 H9 120.8
C10 C9 H9 120.8
N2 C10 C9 122.2(3)
N2 C10 H10 118.9
C9 C10 H10 118.9
N3 C11 N4 110.3(2)
N3 C11 C12 111.3(2)
N4 C11 C12 107.7(2)
N3 C11 C15 114.0(2)
N4 C11 C15 111.4(2)
C12 C11 C15 101.8(2)
C11 C12 C13 104.0(2)
C11 C12 H12A 111.0
C13 C12 H12A 111.0
C11 C12 H12B 111.0
C13 C12 H12B 111.0
H12A C12 H12B 109.0
C12 C13 C14 105.2(3)
C12 C13 H13A 110.7
C14 C13 H13A 110.7
C12 C13 H13B 110.7
C14 C13 H13B 110.7
H13A C13 H13B 108.8
C15 C14 C13 105.9(3)
C15 C14 H14A 110.5
C13 C14 H14A 110.5
C15 C14 H14B 110.5
C13 C14 H14B 110.5
H14A C14 H14B 108.7
C14 C15 C11 103.1(2)
C14 C15 H15A 111.1
C11 C15 H15A 111.1
C14 C15 H15B 111.1
C11 C15 H15B 111.1
H15A C15 H15B 109.1
O1 C16 Re1 177.8(3)
O2 C17 Re1 177.4(3)
O3 C18 Re1 176.3(3)

loop_
_geom_bond_atom_site_label_1
_geom_bond_atom_site_label_2
_geom_bond_distance
Re1 C18 1.891(3)
Re1 C17 1.924(3)
Re1 C16 1.925(3)
Re1 N2 2.158(2)
Re1 N1 2.169(2)
Re1 Cl1 2.5046(6)
N1 C1 1.337(3)
N1 C5 1.380(3)
N2 C10 1.345(3)
N2 C6 1.358(3)
N3 C4 1.368(4)
N3 C11 1.442(4)
N3 H3A 0.88
N4 C7 1.379(4)
N4 C11 1.473(3)
N4 H4 0.88
O1 C16 1.153(4)
O2 C17 1.149(4)
O3 C18 1.150(4)
C1 C2 1.396(4)
C1 H1 0.95
C2 C3 1.361(4)
C2 H2 0.95
C3 C4 1.420(3)
C3 H3 0.95
C4 C5 1.419(4)
C5 C6 1.479(3)
C6 C7 1.409(4)
C7 C8 1.404(4)
C8 C9 1.377(4)
C8 H8 0.95
C9 C10 1.378(4)
C9 H9 0.95
C10 H10 0.95
C11 C12 1.528(4)
C11 C15 1.536(4)
C12 C13 1.538(5)
C12 H12A 0.99
C12 H12B 0.99
C13 C14 1.553(5)
C13 H13A 0.99
C13 H13B 0.99
C14 C15 1.535(5)
C14 H14A 0.99
C14 H14B 0.99
C15 H15A 0.99
C15 H15B 0.99

loop_
_geom_hbond_atom_site_label_D
_geom_hbond_atom_site_label_H
_geom_hbond_atom_site_label_A
_geom_hbond_site_symmetry_A
_geom_hbond_distance_DH
_geom_hbond_distance_HA
_geom_hbond_distance_DA
_geom_hbond_angle_DHA
_geom_hbond_publ_flag
N3 H3A Cl1 5_665 0.88 2.53 3.363(3) 158 yes
N4 H4 Cl1 8_765 0.88 2.65 3.419(2) 147 yes
